data_7702407
loop_
_publ_author_name
'Janiak, Christoph'
'Uehlin, Lars'
'Wu, He-Ping'
'Kl\"ufers, Peter'
'Piotrowski, Holger'
'Scharmann, Tobias G.'

_publ_section_title
;
 Co-ordination engineering: when can one speak of an
 &#x201C;understanding&#x201D;? Case study of the multidentate ligand
 2,2&#x2032;-dimethyl-4,4&#x2032;-bipyrimidine&#x200A;&#x2020;
;
_journal_issue 17
_journal_name_full 'Journal of the Chemical Society, Dalton Transactions'
_journal_page_first 3121
_journal_paper_doi 10.1039/a904829d
_journal_year 1999
_chemical_compound_source 'C. Janiak, Uni Freiburg'
_chemical_formula_moiety '3Ag, 3(N O3), 2(C10 H10 N4)'
_chemical_formula_sum 'C10 H10 Ag1.5 N5.5 O4.5'
_chemical_formula_weight 441.04
_chemical_name_common '[Ag3 (N O3)3 (C10 H10 N4)2]'
_chemical_name_systematic bis(\m3-2,2'-dimethyl-4,4'-bipyrimidine)-tris(\m3-nitrato)-trisilver(I)
_space_group_IT_number 50
_space_group_name_Hall '-P 2a 2c'
_space_group_name_H-M_alt 'P c n a :2'
_symmetry_cell_setting orthorhombic
_symmetry_space_group_name_H-M 'P c n a :2'
_atom_sites_solution_hydrogens geom
_atom_sites_solution_primary direct
_atom_sites_solution_secondary difmap
_audit_creation_method SHELXL
_cell_angle_alpha 90.00
_cell_angle_beta 90.00
_cell_angle_gamma 90.00
_cell_formula_units_Z 8
_cell_length_a 7.068(8)
_cell_length_b 21.811(15)
_cell_length_c 19.408(15)
_cell_measurement_temperature 293(2)
_cell_volume 2992(5)
_computing_structure_refinement 'SHELXL-93 (Sheldrick, 1993)'
_computing_structure_solution 'SHELXS-86 (Sheldrick, 1990)'
_diffrn_ambient_temperature 293(2)
_diffrn_measurement_device 'Syntex P21'
_diffrn_radiation_monochromator graphite
_diffrn_radiation_source 'fine-focus sealed tube'
_diffrn_radiation_type MoK\a
_diffrn_radiation_wavelength 0.71069
_diffrn_reflns_av_R_equivalents 0.5884
_diffrn_reflns_av_sigmaI/netI 0.0530
_diffrn_reflns_limit_h_max 9
_diffrn_reflns_limit_h_min 0
_diffrn_reflns_limit_k_max 28
_diffrn_reflns_limit_k_min 0
_diffrn_reflns_limit_l_max 25
_diffrn_reflns_limit_l_min 0
_diffrn_reflns_number 3483
_diffrn_reflns_theta_max 27.53
_diffrn_reflns_theta_min 0.93
_exptl_absorpt_coefficient_mu 2.009
_exptl_absorpt_correction_type none
_exptl_crystal_colour yellow
_exptl_crystal_density_diffrn 1.958
_exptl_crystal_density_method 'not measured'
_exptl_crystal_F_000 1720
_exptl_crystal_size_max 0.30
_exptl_crystal_size_mid 0.20
_exptl_crystal_size_min 0.20
_refine_diff_density_max 1.295
_refine_diff_density_min -1.759
_refine_diff_density_rms 0.232
_refine_ls_extinction_method none
_refine_ls_goodness_of_fit_all 1.454
_refine_ls_goodness_of_fit_obs 2.002
_refine_ls_matrix_type full
_refine_ls_number_parameters 212
_refine_ls_number_reflns 3407
_refine_ls_number_restraints 21
_refine_ls_restrained_S_all 1.652
_refine_ls_restrained_S_obs 2.065
_refine_ls_R_factor_all 0.2154
_refine_ls_R_factor_obs 0.0973
_refine_ls_shift/esd_max 0.009
_refine_ls_shift/esd_mean 0.001
_refine_ls_structure_factor_coef Fsqd
_refine_ls_weighting_details 'w=1/[\s^2^(Fo^2^)+(0.1000P)^2^+0.0000P] where P=(Fo^2^+2Fc^2^)/3'
_refine_ls_weighting_scheme calc
_refine_ls_wR_factor_all 0.3477
_refine_ls_wR_factor_obs 0.2336
_reflns_number_observed 1130
_reflns_number_total 3453
_reflns_observed_criterion >2sigma(I)
_cod_data_source_file 904829d.txt
_cod_data_source_block dmbp12
_cod_depositor_comments
;
The following automatic conversions were performed:

data item '_refine_ls_weighting_scheme' value 'calc
w=1/[\s^2^(Fo^2^)+(0.1000P)^2^+0.0000P] where P=(Fo^2^+2Fc^2^)/3' was
changed to 'calc'. A new data item '_refine_ls_weighting_details' was
created with the value set to
'w=1/[\s^2^(Fo^2^)+(0.1000P)^2^+0.0000P] where P=(Fo^2^+2Fc^2^)/3'.

Automatic conversion script
Id: cif_fix_values 6909 2019-04-08 15:41:33Z antanas 
;
_cod_original_cell_volume 2992.1(46)
_cod_original_sg_symbol_H-M Pcna
_cod_original_formula_sum 'C10 H10 Ag1.50 N5.50 O4.50'
_cod_database_code 7702407

loop_
_symmetry_equiv_pos_as_xyz
'x, y, z'
'-x, y, z+1/2'
'x+1/2, -y, z+1/2'
'x+1/2, y, -z'
'-x, -y, -z'
'x, -y, -z-1/2'
'-x-1/2, y, -z-1/2'
'-x-1/2, -y, z'

loop_
_atom_site_aniso_label
_atom_site_aniso_U_11
_atom_site_aniso_U_22
_atom_site_aniso_U_33
_atom_site_aniso_U_23
_atom_site_aniso_U_13
_atom_site_aniso_U_12
Ag1 0.099(2) 0.0419(11) 0.073(2) 0.000 0.000 0.000
Ag2 0.089(2) 0.0651(14) 0.066(2) 0.000 0.000 0.000
Ag3 0.0983(8) 0.0422(5) 0.1021(8) -0.0003(11) -0.001(2) 0.0182(4)
C11 0.050(11) 0.092(11) 0.057(8) -0.016(8) 0.004(9) 0.021(9)
N11 0.059(8) 0.015(3) 0.090(9) 0.011(5) 0.013(8) 0.002(5)
C12 0.058(11) 0.042(6) 0.077(11) -0.002(8) -0.005(10) 0.007(7)
N12 0.063(10) 0.049(6) 0.080(10) 0.004(7) 0.012(9) 0.016(6)
C13 0.102(16) 0.043(7) 0.087(14) -0.017(9) -0.010(13) 0.012(9)
C14 0.098(18) 0.050(7) 0.079(12) 0.003(9) 0.009(13) 0.013(10)
C15 0.097(15) 0.028(5) 0.110(15) 0.006(8) 0.012(13) 0.011(9)
C21 0.069(12) 0.017(5) 0.096(12) -0.006(6) 0.022(11) -0.007(6)
N21 0.058(10) 0.082(8) 0.064(8) 0.015(8) 0.006(9) 0.006(8)
C22 0.068(14) 0.041(7) 0.092(13) -0.009(9) -0.014(12) 0.003(8)
N22 0.091(13) 0.024(5) 0.103(13) -0.008(7) 0.007(11) 0.009(6)
C23 0.072(13) 0.052(7) 0.077(13) -0.018(9) -0.013(11) 0.010(8)
C24 0.073(14) 0.047(6) 0.073(11) -0.002(8) 0.012(11) 0.009(9)
C25 0.067(12) 0.092(11) 0.085(14) -0.005(11) -0.025(12) 0.014(11)
N1 0.086(8) 0.078(8) 0.094(8) 0.015(13) -0.002(18) 0.017(6)
O1 0.140(19) 0.323(23) 0.191(21) 0.154(19) 0.012(17) 0.092(19)
O2 0.135(19) 0.232(17) 0.208(23) -0.124(17) -0.027(18) 0.063(17)
O3 0.405(27) 0.097(9) 0.063(7) 0.000(11) 0.013(24) 0.070(12)
N2 0.082(21) 0.020(9) 0.020(10) 0.000 0.000 -0.007(12)
O4 0.063(17) 0.126(18) 0.080(16) -0.054(15) 0.019(15) -0.025(15)
N3 0.140(75) 0.633(224) 0.131(69) 0.000 0.000 -0.214(109)
O6 0.049(17) 0.248(36) 0.066(15) 0.077(22) 0.000(15) -0.015(22)

loop_
_atom_site_label
_atom_site_type_symbol
_atom_site_fract_x
_atom_site_fract_y
_atom_site_fract_z
_atom_site_U_iso_or_equiv
_atom_site_thermal_displace_type
_atom_site_occupancy
_atom_site_calc_flag
_atom_site_refinement_flags
_atom_site_disorder_group
Ag1 Ag 0.2500 0.0000 0.2500 0.0713(9) Uani 1 d S .
Ag2 Ag -0.2500 0.5000 0.2500 0.0734(9) Uani 1 d S .
Ag3 Ag 0.0001(4) 0.25052(5) 0.09145(6) 0.0809(4) Uani 1 d . .
C11 C 0.2154(23) 0.0327(7) 0.0869(7) 0.066(5) Uani 1 d . .
N11 N 0.1628(17) 0.0583(4) 0.1499(6) 0.054(4) Uani 1 d . .
C12 C 0.0925(24) 0.1160(5) 0.1476(9) 0.059(5) Uani 1 d . .
N12 N 0.0864(19) 0.1524(5) 0.0900(7) 0.064(4) Uani 1 d . .
C13 C 0.1480(28) 0.1292(6) 0.0318(9) 0.077(6) Uani 1 d . .
H13 H 0.1531(28) 0.1548(6) -0.0065(9) 0.080 Uiso 1 calc R .
C14 C 0.2079(30) 0.0668(5) 0.0234(9) 0.076(6) Uani 1 d . .
H14 H 0.2391(30) 0.0499(5) -0.0191(9) 0.080 Uiso 1 calc R .
C15 C 0.0222(27) 0.1454(5) 0.2139(9) 0.079(6) Uani 1 d . .
H151 H -0.0950(66) 0.1662(34) 0.2053(14) 0.080 Uiso 1 calc R .
H152 H 0.1145(59) 0.1742(30) 0.2303(25) 0.080 Uiso 1 calc R .
H153 H 0.0027(124) 0.1142(7) 0.2481(17) 0.080 Uiso 1 calc R .
C21 C -0.2145(24) 0.4686(4) 0.0876(8) 0.061(5) Uani 1 d . .
N21 N -0.1575(20) 0.4420(6) 0.1488(7) 0.068(4) Uani 1 d . .
C22 C -0.0947(27) 0.3820(6) 0.1492(10) 0.067(6) Uani 1 d . .
N22 N -0.0868(22) 0.3479(4) 0.0900(8) 0.073(5) Uani 1 d . .
C23 C -0.1479(25) 0.3734(6) 0.0294(9) 0.067(5) Uani 1 d . .
H23 H -0.1478(25) 0.3497(6) -0.0104(9) 0.080 Uiso 1 calc R .
C24 C -0.2094(26) 0.4330(5) 0.0263(8) 0.064(5) Uani 1 d . .
H24 H -0.2472(26) 0.4499(5) -0.0154(8) 0.080 Uiso 1 calc R .
C25 C -0.0176(26) 0.3561(7) 0.2158(9) 0.082(6) Uani 1 d . .
H251 H 0.1177(27) 0.3534(34) 0.2130(18) 0.080 Uiso 1 calc R .
H252 H -0.0696(91) 0.3160(18) 0.2234(23) 0.080 Uiso 1 calc R .
H253 H -0.0520(101) 0.3825(22) 0.2533(10) 0.080 Uiso 1 calc R .
N1 N -0.5020(31) 0.2489(8) 0.1159(6) 0.086(3) Uani 1 d D .
O1 O -0.3723(29) 0.2255(11) 0.1485(11) 0.218(11) Uani 1 d D .
O2 O -0.6340(29) 0.2727(9) 0.1498(12) 0.192(10) Uani 1 d D .
O3 O -0.4977(50) 0.2513(8) 0.0517(6) 0.188(9) Uani 1 d D .
N2 N 0.7500 0.0000 0.1806(10) 0.041(7) Uani 0.50 d SPD .
O4 O 0.6757(33) 0.0525(9) 0.1436(10) 0.090(8) Uani 0.50 d PD .
O5 O 0.7500 0.0000 0.2488(17) 0.112(9) Uiso 1 d SD -1
N3 N 0.2500 0.5000 0.1652(22) 0.302(77) Uani 0.50 d SPD .
O6 O 0.3332(41) 0.4466(13) 0.1392(12) 0.121(13) Uani 0.50 d PD .
O7 O 0.2500 0.5000 0.2340(24) 0.162(20) Uiso 0.50 d SPD -2

loop_
_atom_type_symbol
_atom_type_description
_atom_type_scat_dispersion_real
_atom_type_scat_dispersion_imag
_atom_type_scat_source
C C 0.0033 0.0016 'International Tables Vol C Tables 4.2.6.8 and 6.1.1.4'
H H 0.0000 0.0000 'International Tables Vol C Tables 4.2.6.8 and 6.1.1.4'
Ag Ag -0.8971 1.1015 'International Tables Vol C Tables 4.2.6.8 and 6.1.1.4'
N N 0.0061 0.0033 'International Tables Vol C Tables 4.2.6.8 and 6.1.1.4'
O O 0.0106 0.0060 'International Tables Vol C Tables 4.2.6.8 and 6.1.1.4'

loop_
_geom_angle_atom_site_label_1
_geom_angle_atom_site_label_2
_geom_angle_atom_site_label_3
_geom_angle
_geom_angle_site_symmetry_1
_geom_angle_site_symmetry_3
N11 Ag1 N11 150.3(6) 7_656 8_655
N11 Ag1 N11 116.1(5) 7_656 .
N11 Ag1 N11 72.1(5) 8_655 .
N11 Ag1 N11 72.1(5) 7_656 6_556
N11 Ag1 N11 116.1(5) 8_655 6_556
N11 Ag1 N11 150.3(6) . 6_556
N21 Ag2 N21 71.8(6) 8_565 .
N21 Ag2 N21 117.2(6) 8_565 6_566
N21 Ag2 N21 148.7(7) . 6_566
N21 Ag2 N21 148.7(7) 8_565 7_556
N21 Ag2 N21 117.2(6) . 7_556
N21 Ag2 N21 71.8(6) 6_566 7_556
N22 Ag3 N12 178.5(4) . .
N11 C11 C14 122.2(12) . .
N11 C11 C11 117.8(7) . 8_655
C14 C11 C11 120.0(8) . 8_655
C12 N11 C11 116.3(13) . .
C12 N11 Ag1 127.8(11) . .
C11 N11 Ag1 115.3(8) . .
N11 C12 N12 125.2(15) . .
N11 C12 C15 118.9(14) . .
N12 C12 C15 115.9(11) . .
C13 N12 C12 117.9(12) . .
C13 N12 Ag3 118.2(10) . .
C12 N12 Ag3 123.7(10) . .
N12 C13 C14 124.1(16) . .
N12 C13 H13 117.9(8) . .
C14 C13 H13 117.9(11) . .
C13 C14 C11 113.8(15) . .
C13 C14 H14 123.1(11) . .
C11 C14 H14 123.1(8) . .
C12 C15 H151 109.5(9) . .
C12 C15 H152 109.5(9) . .
H151 C15 H152 109.5 . .
C12 C15 H153 109.5(7) . .
H151 C15 H153 109.5 . .
H152 C15 H153 109.5 . .
N21 C21 C24 118.8(10) . .
N21 C21 C21 119.7(7) . 8_565
C24 C21 C21 121.5(9) . 8_565
C21 N21 C22 119.8(14) . .
C21 N21 Ag2 113.5(9) . .
C22 N21 Ag2 125.1(11) . .
N22 C22 N21 121.4(16) . .
N22 C22 C25 120.0(13) . .
N21 C22 C25 118.3(15) . .
C23 N22 C22 119.2(11) . .
C23 N22 Ag3 119.2(10) . .
C22 N22 Ag3 121.4(11) . .
N22 C23 C24 121.4(14) . .
N22 C23 H23 119.3(7) . .
C24 C23 H23 119.3(10) . .
C23 C24 C21 119.3(15) . .
C23 C24 H24 120.3(10) . .
C21 C24 H24 120.3(8) . .
C22 C25 H251 109.5(10) . .
C22 C25 H252 109.5(9) . .
H251 C25 H252 109.5 . .
C22 C25 H253 109.5(9) . .
H251 C25 H253 109.5 . .
H252 C25 H253 109.5 . .
O1 N1 O3 121.1(25) . .
O1 N1 O2 117.2(16) . .
O3 N1 O2 121.6(25) . .
O5 N2 O4 119.6(11) . 8_755
O5 N2 O4 119.6(11) . .
O4 N2 O4 120.7(22) 8_755 .
N2 O5 N2 180.000(1) . 6_556
O7 N3 O6 111.1(21) . 8_665
O7 N3 O6 111.1(21) . .
O6 N3 O6 137.7(42) 8_665 .

loop_
_geom_bond_atom_site_label_1
_geom_bond_atom_site_label_2
_geom_bond_distance
_geom_bond_site_symmetry_2
Ag1 N11 2.403(11) 7_656
Ag1 N11 2.403(11) 8_655
Ag1 N11 2.403(11) .
Ag1 N11 2.403(11) 6_556
Ag2 N21 2.426(13) 8_565
Ag2 N21 2.426(13) .
Ag2 N21 2.426(13) 6_566
Ag2 N21 2.426(13) 7_556
Ag3 N22 2.212(10) .
Ag3 N12 2.226(10) .
C11 N11 1.39(2) .
C11 C14 1.44(2) .
C11 C11 1.51(3) 8_655
N11 C12 1.354(14) .
C12 N12 1.37(2) .
C12 C15 1.52(2) .
N12 C13 1.31(2) .
C13 C14 1.43(2) .
C13 H13 0.93 .
C14 H14 0.93 .
C15 H151 0.96 .
C15 H152 0.96 .
C15 H153 0.96 .
C21 N21 1.38(2) .
C21 C24 1.42(2) .
C21 C21 1.46(2) 8_565
N21 C22 1.38(2) .
C22 N22 1.37(2) .
C22 C25 1.51(2) .
N22 C23 1.37(2) .
C23 C24 1.37(2) .
C23 H23 0.93 .
C24 H24 0.93 .
C25 H251 0.96 .
C25 H252 0.96 .
C25 H253 0.96 .
N1 O1 1.23(2) .
N1 O3 1.247(15) .
N1 O2 1.25(2) .
N2 O5 1.32(3) .
N2 O4 1.45(2) 8_755
N2 O4 1.45(2) .
O5 N2 1.37(5) 6_556
N3 O7 1.34(2) .
N3 O6 1.40(2) 8_665
N3 O6 1.40(2) .
